data_1549523
loop_
_publ_author_name
'Seryotkin, Y.V.'
'Bakakin, V.V.'

_publ_section_title
;
 Structural evolution of hemimorphite at high pressure up to 4.2 GPa :
 hemimorphite II @ 3.74 GPa, room temperature
;
_journal_name_full 'Physics and Chemistry of Minerals'
_journal_page_first 679
_journal_page_last 684
_journal_volume 38
_journal_year 2011
_chemical_formula_sum 'H4 O10 Si2 Zn4'
_chemical_name_common 'Zn4Si2O7(OH)2H2O at 3.74 GPa'
_chemical_name_mineral 'hemimorphite II at 3.74 GPa'
_space_group_IT_number 34
_space_group_name_H-M_alt 'P n n 2'
_symmetry_space_group_name_Hall 'P 2 -2n'
_symmetry_space_group_name_H-M 'P n n 2'
_cell_angle_alpha 90
_cell_angle_beta 90
_cell_angle_gamma 90
_cell_formula_units_Z 2
_cell_length_a 8.1034(6)
_cell_length_b 10.5561(10)
_cell_length_c 5.0324(2)
_cell_volume 430.47(5)
_diffrn_ambient_pressure 3.74E+6
_cod_data_source_file hemimorphite-II-3.74GPa.cif
_cod_data_source_block hemimorphiteII-3.74GPa
_cod_original_formula_sum 'Zn4.0 Si2.0 O10.0 H4.0'
_cod_database_code 1549523

loop_
_space_group_symop_operation_xyz
'x, y, z'
'-x, -y, z'
'x+1/2, -y+1/2, z+1/2'
'-x+1/2, y+1/2, z+1/2'

loop_
_atom_site_label
_atom_site_occupancy
_atom_site_fract_x
_atom_site_fract_y
_atom_site_fract_z
_atom_site_adp_type
_atom_site_U_iso_or_equiv
_atom_site_type_symbol
Zn1 1.0 0.24701(7) 0.14167(5) 0.000000 Uiso 0.01030(16) Zn
Zn10 1.0 0.32860(7) 0.32872(6) 0.4919(3) Uiso 0.01048(17) Zn
Si1 1.0 0.03365(15) 0.14317(13) 0.5054(7) Uiso 0.0071(3) Si
O1 1.0 0.2102(5) 0.1815(4) 0.6253(7) Uiso 0.0126(9) O
O10 1.0 0.3876(5) 0.2723(4) 0.1363(7) Uiso 0.0129(9) O
O2 1.0 0.0356(5) 0.1569(4) 0.1866(7) Uiso 0.0119(10) O
O3 1.0 0.3177(7) -0.0310(4) 0.0344(14) Uiso 0.0203(15) O
H3 1.0 0.363(12) -0.045(10) 0.134(16) Uiso 0.04(4) H
O4 1.0 0.000000 0.000000 0.6059(11) Uiso 0.0142(13) O
Ow5 1.0 0.500000 0.000000 0.499(3) Uiso 0.062(3) O
H5 1.0 0.46(2) 0.07(2) 0.58(4) Uiso 0.23(10) H
